data_4502593
loop_
_publ_author_name
'Wang, Xiu-Li'
'Chen, Yong-Qiang'
'Gao, Qiang'
'Lin, Hong-Yan'
'Liu, Guo-Cheng'
'Zhang, Jin-Xia'
'Tian, Ai-Xiang'

_publ_section_title
;
 Coordination Behavior of 5,6-Substituted 1,10-Phenanthroline Derivatives
 and Structural Diversities by Coligands in the Construction of Lead(II)
 Complexes
;
_journal_issue 5
_journal_name_full 'Crystal Growth &amp; Design'
_journal_page_first 2174
_journal_paper_doi 10.1021/cg901431r
_journal_volume 10
_journal_year 2010
_chemical_formula_sum 'C26 H15 N5 O4 Pb'
_chemical_formula_weight 668.63
_chemical_name_systematic
; 
 ? 
;
_space_group_IT_number 15
_symmetry_cell_setting monoclinic
_symmetry_space_group_name_Hall '-C 2yc'
_symmetry_space_group_name_H-M 'C 1 2/c 1'
_atom_sites_solution_hydrogens geom
_atom_sites_solution_primary direct
_atom_sites_solution_secondary difmap
_audit_creation_method SHELXL-97
_cell_angle_alpha 90.00
_cell_angle_beta 108.8300(10)
_cell_angle_gamma 90.00
_cell_formula_units_Z 8
_cell_length_a 15.2410(10)
_cell_length_b 15.0400(10)
_cell_length_c 19.7935(13)
_cell_measurement_temperature 296(2)
_cell_measurement_theta_max 24.99
_cell_measurement_theta_min 1.96
_cell_volume 4294.3(5)
_computing_cell_refinement 'SMART (Bruker, 2001)'
_computing_data_collection 'SMART (Bruker, 2001)'
_computing_data_reduction 'SAINT+ (Bruker, 1999)'
_computing_molecular_graphics 'PLATON (Spek, 2003)'
_computing_publication_material 'SHELXTL (1998)'
_computing_structure_refinement 'SHELXL-97 (Sheldrick, 1997)'
_computing_structure_solution 'SHELXS-97 (Sheldrick, 1990)'
_diffrn_ambient_temperature 296(2)
_diffrn_measured_fraction_theta_full 0.998
_diffrn_measured_fraction_theta_max 0.998
_diffrn_measurement_device_type 'CCD area detector'
_diffrn_measurement_method 'phi and omega scans'
_diffrn_radiation_monochromator graphite
_diffrn_radiation_source 'fine-focus sealed tube'
_diffrn_radiation_type MoK\a
_diffrn_radiation_wavelength 0.71073
_diffrn_reflns_av_R_equivalents 0.0294
_diffrn_reflns_av_sigmaI/netI 0.0300
_diffrn_reflns_limit_h_max 16
_diffrn_reflns_limit_h_min -18
_diffrn_reflns_limit_k_max 12
_diffrn_reflns_limit_k_min -17
_diffrn_reflns_limit_l_max 23
_diffrn_reflns_limit_l_min -21
_diffrn_reflns_number 10747
_diffrn_reflns_theta_full 24.99
_diffrn_reflns_theta_max 24.99
_diffrn_reflns_theta_min 1.96
_exptl_absorpt_coefficient_mu 7.906
_exptl_absorpt_correction_T_max 0.261
_exptl_absorpt_correction_T_min 0.130
_exptl_absorpt_correction_type multi-scan
_exptl_absorpt_process_details SADABS
_exptl_crystal_colour YELLOW
_exptl_crystal_density_diffrn 2.068
_exptl_crystal_density_method 'not measured'
_exptl_crystal_description BLOCK
_exptl_crystal_F_000 2560
_exptl_crystal_size_max 0.31
_exptl_crystal_size_mid 0.23
_exptl_crystal_size_min 0.17
_refine_diff_density_max 0.855
_refine_diff_density_min -0.570
_refine_diff_density_rms 0.089
_refine_ls_extinction_method none
_refine_ls_goodness_of_fit_ref 1.019
_refine_ls_hydrogen_treatment constr
_refine_ls_matrix_type full
_refine_ls_number_parameters 325
_refine_ls_number_reflns 3779
_refine_ls_number_restraints 0
_refine_ls_restrained_S_all 1.019
_refine_ls_R_factor_all 0.0286
_refine_ls_R_factor_gt 0.0218
_refine_ls_shift/su_max 0.004
_refine_ls_shift/su_mean 0.001
_refine_ls_structure_factor_coef Fsqd
_refine_ls_weighting_details 'calc w=1/[\s^2^(Fo^2^)+(0.0279P)^2^+0.0000P] where P=(Fo^2^+2Fc^2^)/3'
_refine_ls_weighting_scheme calc
_refine_ls_wR_factor_gt 0.0506
_refine_ls_wR_factor_ref 0.0526
_reflns_number_gt 3238
_reflns_number_total 3779
_reflns_threshold_expression >2sigma(I)
_cod_data_source_file cg901431r_si_002.cif
_cod_data_source_block compound7
_cod_depositor_comments
;
The following automatic conversions were performed:

'_symmetry_cell_setting' value 'Monoclinic' changed to 'monoclinic'
according to /home/saulius/struct/CIF-dictionaries/cif_core.dic
dictionary named 'cif_core.dic' version 2.4.2 from 2011-04-26.

Automatic conversion script
Id: cif_fix_values 1715 2011-07-08 13:25:40Z adriana 
;
_cod_original_sg_symbol_H-M 'C 2/c'
_cod_database_code 4502593

loop_
_symmetry_equiv_pos_as_xyz
'x, y, z'
'-x, y, -z+1/2'
'x+1/2, y+1/2, z'
'-x+1/2, y+1/2, -z+1/2'
'-x, -y, -z'
'x, -y, z-1/2'
'-x+1/2, -y+1/2, -z'
'x+1/2, -y+1/2, z-1/2'

loop_
_atom_site_label
_atom_site_type_symbol
_atom_site_fract_x
_atom_site_fract_y
_atom_site_fract_z
_atom_site_U_iso_or_equiv
_atom_site_adp_type
_atom_site_occupancy
_atom_site_symmetry_multiplicity
_atom_site_calc_flag
_atom_site_refinement_flags
Pb1 Pb 0.416531(10) 0.108756(10) 0.303577(8) 0.02904(7) Uani 1 1 d .
O1 O 0.4242(2) 0.0722(2) 0.43215(16) 0.0442(8) Uani 1 1 d .
O2 O 0.29891(19) 0.1366(2) 0.36015(16) 0.0439(8) Uani 1 1 d .
O4 O 0.3996(2) -0.0886(2) 0.64563(17) 0.0469(8) Uani 1 1 d .
N1 N 0.3640(2) 0.2674(2) 0.24184(17) 0.0317(8) Uani 1 1 d .
N2 N 0.4892(2) 0.2580(2) 0.37643(17) 0.0297(7) Uani 1 1 d .
N3 N 0.3923(2) 0.58938(18) 0.26278(16) 0.0204(7) Uani 1 1 d .
N4 N 0.4870(2) 0.5870(2) 0.37553(18) 0.0339(8) Uani 1 1 d .
H4A H 0.5199 0.6050 0.4173 0.041 Uiso 1 1 d R
N5 N 0.4147(3) 0.9184(3) 0.3142(2) 0.0485(11) Uani 1 1 d .
C1 C 0.3055(3) 0.2719(3) 0.1757(2) 0.0396(11) Uani 1 1 d .
H1A H 0.2810 0.2190 0.1530 0.048 Uiso 1 1 calc R
C2 C 0.2787(3) 0.3507(3) 0.1383(2) 0.0422(11) Uani 1 1 d .
H2A H 0.2390 0.3501 0.0914 0.051 Uiso 1 1 calc R
C3 C 0.3114(3) 0.4292(3) 0.1714(2) 0.0394(11) Uani 1 1 d .
H3A H 0.2938 0.4831 0.1479 0.047 Uiso 1 1 calc R
C4 C 0.3717(3) 0.4268(3) 0.2413(2) 0.0284(9) Uani 1 1 d .
C5 C 0.4097(3) 0.5037(3) 0.2829(2) 0.0301(9) Uani 1 1 d .
C6 C 0.4689(3) 0.5012(3) 0.3511(2) 0.0302(9) Uani 1 1 d .
C7 C 0.4995(3) 0.4183(3) 0.3867(2) 0.0290(9) Uani 1 1 d .
C8 C 0.5624(3) 0.4094(3) 0.4559(2) 0.0379(11) Uani 1 1 d .
H8A H 0.5872 0.4596 0.4828 0.045 Uiso 1 1 calc R
C9 C 0.5867(3) 0.3269(3) 0.4835(2) 0.0397(10) Uani 1 1 d .
H9A H 0.6280 0.3199 0.5295 0.048 Uiso 1 1 calc R
C10 C 0.5492(3) 0.2530(3) 0.4422(2) 0.0381(10) Uani 1 1 d .
H10A H 0.5671 0.1969 0.4616 0.046 Uiso 1 1 calc R
C11 C 0.4642(3) 0.3398(3) 0.3479(2) 0.0266(9) Uani 1 1 d .
C12 C 0.3987(2) 0.3442(3) 0.2757(2) 0.0258(8) Uani 1 1 d .
C13 C 0.4400(3) 0.6367(3) 0.3218(2) 0.0344(10) Uani 1 1 d .
C14 C 0.4332(3) 0.7336(3) 0.3192(2) 0.0350(10) Uani 1 1 d .
C15 C 0.4773(3) 0.7851(3) 0.3780(2) 0.0414(11) Uani 1 1 d .
H15A H 0.5148 0.7588 0.4199 0.050 Uiso 1 1 calc R
C16 C 0.4652(3) 0.8762(3) 0.3739(3) 0.0448(12) Uani 1 1 d .
H16A H 0.4933 0.9099 0.4145 0.054 Uiso 1 1 calc R
C17 C 0.3729(4) 0.8664(3) 0.2581(3) 0.0506(13) Uani 1 1 d .
H17A H 0.3373 0.8942 0.2163 0.061 Uiso 1 1 calc R
C18 C 0.3785(3) 0.7757(3) 0.2574(2) 0.0439(11) Uani 1 1 d .
H18A H 0.3467 0.7433 0.2170 0.053 Uiso 1 1 calc R
C19 C 0.3431(3) 0.0999(3) 0.4189(2) 0.0321(10) Uani 1 1 d .
C20 C 0.2959(3) 0.0887(3) 0.4744(2) 0.0308(9) Uani 1 1 d .
C21 C 0.2201(3) 0.1413(3) 0.4727(2) 0.0368(10) Uani 1 1 d .
H21A H 0.1960 0.1815 0.4357 0.044 Uiso 1 1 calc R
C22 C 0.1810(3) 0.1335(3) 0.5259(2) 0.0417(11) Uani 1 1 d .
H22A H 0.1312 0.1696 0.5254 0.050 Uiso 1 1 calc R
C23 C 0.2146(3) 0.0728(3) 0.5800(2) 0.0346(10) Uani 1 1 d .
H23A H 0.1876 0.0683 0.6159 0.042 Uiso 1 1 calc R
C24 C 0.2888(3) 0.0179(3) 0.5816(2) 0.0278(9) Uani 1 1 d .
C25 C 0.3296(2) 0.0265(3) 0.5288(2) 0.0296(9) Uani 1 1 d .
H25A H 0.3796 -0.0093 0.5296 0.036 Uiso 1 1 calc R
C26 C 0.3264(3) -0.0471(3) 0.6420(2) 0.0302(9) Uani 1 1 d .
O3 O 0.28325(19) -0.05641(19) 0.68628(15) 0.0400(7) Uani 1 1 d .

loop_
_atom_site_aniso_label
_atom_site_aniso_U_11
_atom_site_aniso_U_22
_atom_site_aniso_U_33
_atom_site_aniso_U_23
_atom_site_aniso_U_13
_atom_site_aniso_U_12
Pb1 0.03904(10) 0.02271(10) 0.02818(10) 0.00020(6) 0.01474(7) 0.00143(7)
O1 0.0473(19) 0.052(2) 0.0388(19) 0.0138(15) 0.0221(15) 0.0118(16)
O2 0.0450(17) 0.057(2) 0.0319(18) 0.0114(15) 0.0154(14) 0.0033(15)
O4 0.0467(18) 0.045(2) 0.054(2) 0.0172(15) 0.0227(16) 0.0181(15)
N1 0.0407(19) 0.0232(19) 0.0275(19) -0.0005(14) 0.0061(16) 0.0055(16)
N2 0.0374(18) 0.0209(18) 0.0307(19) 0.0011(14) 0.0109(15) 0.0043(15)
N3 0.0285(16) 0.0068(15) 0.0245(18) 0.0018(12) 0.0066(14) 0.0014(12)
N4 0.040(2) 0.0234(19) 0.033(2) -0.0053(15) 0.0049(16) -0.0015(16)
N5 0.060(3) 0.021(2) 0.058(3) 0.0000(18) 0.009(2) -0.0021(18)
C1 0.047(2) 0.030(2) 0.034(3) -0.0053(19) 0.003(2) 0.001(2)
C2 0.046(3) 0.037(3) 0.034(3) 0.001(2) 0.000(2) 0.005(2)
C3 0.043(3) 0.034(3) 0.038(3) 0.009(2) 0.009(2) 0.010(2)
C4 0.031(2) 0.024(2) 0.031(2) 0.0017(17) 0.0111(18) 0.0045(17)
C5 0.036(2) 0.023(2) 0.032(2) 0.0019(17) 0.0132(19) 0.0052(18)
C6 0.032(2) 0.021(2) 0.039(3) -0.0039(18) 0.0146(19) 0.0004(18)
C7 0.035(2) 0.023(2) 0.030(2) -0.0004(17) 0.0117(18) 0.0004(17)
C8 0.047(3) 0.027(2) 0.034(3) -0.0056(18) 0.006(2) -0.003(2)
C9 0.044(2) 0.036(3) 0.031(2) 0.000(2) 0.0019(19) 0.005(2)
C10 0.042(2) 0.030(2) 0.039(3) 0.010(2) 0.009(2) 0.009(2)
C11 0.030(2) 0.020(2) 0.032(2) -0.0001(17) 0.0129(17) 0.0037(17)
C12 0.029(2) 0.022(2) 0.027(2) -0.0001(17) 0.0102(16) 0.0019(17)
C13 0.038(2) 0.023(2) 0.044(3) 0.0008(19) 0.017(2) -0.0011(19)
C14 0.043(2) 0.023(2) 0.039(3) 0.0007(18) 0.013(2) -0.0019(19)
C15 0.046(3) 0.028(2) 0.042(3) -0.001(2) 0.001(2) -0.002(2)
C16 0.045(3) 0.030(3) 0.047(3) -0.003(2) -0.002(2) -0.001(2)
C17 0.073(3) 0.028(3) 0.041(3) 0.006(2) 0.005(3) 0.002(2)
C18 0.057(3) 0.032(3) 0.036(3) 0.000(2) 0.007(2) -0.003(2)
C19 0.039(2) 0.027(2) 0.031(2) -0.0006(18) 0.013(2) -0.0046(19)
C20 0.035(2) 0.031(2) 0.025(2) -0.0008(17) 0.0078(18) -0.0044(18)
C21 0.040(2) 0.035(2) 0.032(2) 0.0068(19) 0.008(2) 0.006(2)
C22 0.039(2) 0.048(3) 0.039(3) 0.007(2) 0.013(2) 0.012(2)
C23 0.033(2) 0.039(3) 0.032(2) 0.0010(19) 0.0128(19) -0.0001(19)
C24 0.030(2) 0.025(2) 0.027(2) -0.0022(16) 0.0078(17) -0.0036(17)
C25 0.029(2) 0.027(2) 0.033(2) -0.0034(17) 0.0104(18) 0.0007(17)
C26 0.037(2) 0.023(2) 0.031(2) -0.0026(17) 0.0113(19) -0.0042(19)
O3 0.0500(17) 0.0355(18) 0.0392(18) 0.0094(14) 0.0208(15) 0.0078(15)

loop_
_atom_type_symbol
_atom_type_description
_atom_type_scat_dispersion_real
_atom_type_scat_dispersion_imag
_atom_type_scat_source
C C 0.0033 0.0016 'International Tables Vol C Tables 4.2.6.8 and 6.1.1.4'
H H 0.0000 0.0000 'International Tables Vol C Tables 4.2.6.8 and 6.1.1.4'
N N 0.0061 0.0033 'International Tables Vol C Tables 4.2.6.8 and 6.1.1.4'
O O 0.0106 0.0060 'International Tables Vol C Tables 4.2.6.8 and 6.1.1.4'
Pb Pb -3.3944 10.1111 'International Tables Vol C Tables 4.2.6.8 and 6.1.1.4'

loop_
_geom_angle_atom_site_label_1
_geom_angle_atom_site_label_2
_geom_angle_atom_site_label_3
_geom_angle
_geom_angle_site_symmetry_1
_geom_angle_site_symmetry_3
O2 Pb1 O3 89.09(9) . 6
O2 Pb1 O1 52.17(9) . .
O3 Pb1 O1 125.34(9) 6 .
O2 Pb1 N1 84.32(10) . .
O3 Pb1 N1 80.46(9) 6 .
O1 Pb1 N1 123.58(10) . .
O2 Pb1 O4 133.19(10) . 5_656
O3 Pb1 O4 134.97(9) 6 5_656
O1 Pb1 O4 84.03(9) . 5_656
N1 Pb1 O4 113.27(9) . 5_656
O2 Pb1 N2 81.25(10) . .
O3 Pb1 N2 140.90(9) 6 .
O1 Pb1 N2 76.68(10) . .
N1 Pb1 N2 61.00(10) . .
O4 Pb1 N2 72.20(9) 5_656 .
O2 Pb1 C19 26.25(10) . .
O3 Pb1 C19 107.35(10) 6 .
O1 Pb1 C19 25.99(10) . .
N1 Pb1 C19 105.65(11) . .
O4 Pb1 C19 109.18(11) 5_656 .
N2 Pb1 C19 79.10(10) . .
O2 Pb1 N5 96.41(11) . 1_545
O3 Pb1 N5 75.31(10) 6 1_545
O1 Pb1 N5 73.29(11) . 1_545
N1 Pb1 N5 155.74(10) . 1_545
O4 Pb1 N5 83.85(10) 5_656 1_545
N2 Pb1 N5 143.18(10) . 1_545
C19 Pb1 N5 83.06(12) . 1_545
O2 Pb1 O4 130.76(9) . 6
O3 Pb1 O4 44.98(8) 6 6
O1 Pb1 O4 161.85(10) . 6
N1 Pb1 O4 73.09(9) . 6
O4 Pb1 O4 96.04(9) 5_656 6
N2 Pb1 O4 120.71(9) . 6
C19 Pb1 O4 152.32(10) . 6
N5 Pb1 O4 88.65(10) 1_545 6
O2 Pb1 Pb1 168.61(7) . 2_655
O3 Pb1 Pb1 88.46(6) 6 2_655
O1 Pb1 Pb1 136.71(7) . 2_655
N1 Pb1 Pb1 84.30(7) . 2_655
O4 Pb1 Pb1 53.16(7) 5_656 2_655
N2 Pb1 Pb1 93.71(7) . 2_655
C19 Pb1 Pb1 162.34(9) . 2_655
N5 Pb1 Pb1 93.73(8) 1_545 2_655
O4 Pb1 Pb1 44.18(6) 6 2_655
C19 O1 Pb1 89.8(2) . .
C19 O2 Pb1 95.5(2) . .
C26 O4 Pb1 151.6(3) . 5_656
C26 O4 Pb1 83.6(2) . 6_556
Pb1 O4 Pb1 82.66(8) 5_656 6_556
C1 N1 C12 118.4(3) . .
C1 N1 Pb1 120.1(3) . .
C12 N1 Pb1 121.4(2) . .
C10 N2 C11 118.2(3) . .
C10 N2 Pb1 120.5(3) . .
C11 N2 Pb1 121.2(2) . .
C13 N3 C5 104.3(3) . .
C13 N4 C6 104.8(4) . .
C13 N4 H4A 126.7 . .
C6 N4 H4A 128.5 . .
C16 N5 C17 116.0(4) . .
C16 N5 Pb1 121.3(3) . 1_565
C17 N5 Pb1 122.3(3) . 1_565
N1 C1 C2 123.9(4) . .
N1 C1 H1A 118.0 . .
C2 C1 H1A 118.0 . .
C3 C2 C1 118.9(4) . .
C3 C2 H2A 120.5 . .
C1 C2 H2A 120.5 . .
C4 C3 C2 118.5(4) . .
C4 C3 H3A 120.8 . .
C2 C3 H3A 120.8 . .
C3 C4 C5 124.4(4) . .
C3 C4 C12 119.9(4) . .
C5 C4 C12 115.7(3) . .
N3 C5 C6 108.8(3) . .
N3 C5 C4 126.8(4) . .
C6 C5 C4 124.4(4) . .
N4 C6 C5 108.5(3) . .
N4 C6 C7 130.3(4) . .
C5 C6 C7 121.1(4) . .
C6 C7 C11 116.9(4) . .
C6 C7 C8 125.0(4) . .
C11 C7 C8 118.1(4) . .
C9 C8 C7 119.4(4) . .
C9 C8 H8A 120.3 . .
C7 C8 H8A 120.3 . .
C8 C9 C10 119.2(4) . .
C8 C9 H9A 120.4 . .
C10 C9 H9A 120.4 . .
N2 C10 C9 123.6(4) . .
N2 C10 H10A 118.2 . .
C9 C10 H10A 118.2 . .
N2 C11 C7 121.6(4) . .
N2 C11 C12 117.5(3) . .
C7 C11 C12 120.9(3) . .
N1 C12 C4 120.3(3) . .
N1 C12 C11 118.7(3) . .
C4 C12 C11 120.9(3) . .
N3 C13 N4 113.6(4) . .
N3 C13 C14 118.6(4) . .
N4 C13 C14 127.8(4) . .
C18 C14 C15 118.4(4) . .
C18 C14 C13 120.1(4) . .
C15 C14 C13 121.4(4) . .
C16 C15 C14 119.2(4) . .
C16 C15 H15A 120.4 . .
C14 C15 H15A 120.4 . .
N5 C16 C15 123.2(4) . .
N5 C16 H16A 118.4 . .
C15 C16 H16A 118.4 . .
C18 C17 N5 125.2(5) . .
C18 C17 H17A 117.4 . .
N5 C17 H17A 117.4 . .
C17 C18 C14 117.9(4) . .
C17 C18 H18A 121.0 . .
C14 C18 H18A 121.0 . .
O1 C19 O2 122.2(4) . .
O1 C19 C20 118.9(4) . .
O2 C19 C20 118.8(4) . .
O1 C19 Pb1 64.3(2) . .
O2 C19 Pb1 58.3(2) . .
C20 C19 Pb1 173.5(3) . .
C21 C20 C25 119.8(4) . .
C21 C20 C19 120.5(4) . .
C25 C20 C19 119.7(4) . .
C22 C21 C20 119.7(4) . .
C22 C21 H21A 120.2 . .
C20 C21 H21A 120.2 . .
C21 C22 C23 120.7(4) . .
C21 C22 H22A 119.7 . .
C23 C22 H22A 119.7 . .
C24 C23 C22 120.5(4) . .
C24 C23 H23A 119.8 . .
C22 C23 H23A 119.8 . .
C23 C24 C25 119.2(4) . .
C23 C24 C26 120.1(4) . .
C25 C24 C26 120.7(3) . .
C24 C25 C20 120.2(4) . .
C24 C25 H25A 119.9 . .
C20 C25 H25A 119.9 . .
O3 C26 O4 123.8(4) . .
O3 C26 C24 118.2(4) . .
O4 C26 C24 118.0(4) . .
C26 O3 Pb1 102.5(2) . 6_556

loop_
_geom_bond_atom_site_label_1
_geom_bond_atom_site_label_2
_geom_bond_distance
_geom_bond_site_symmetry_2
Pb1 O2 2.437(3) .
Pb1 O3 2.663(3) 6
Pb1 O1 2.569(3) .
Pb1 N1 2.682(3) .
Pb1 O4 2.672(3) 5_656
Pb1 N2 2.705(3) .
Pb1 C19 2.852(4) .
Pb1 N5 2.872(4) 1_545
Pb1 O4 3.068(3) 6
Pb1 Pb1 3.8020(3) 2_655
O1 C19 1.250(5) .
O2 C19 1.267(5) .
O4 C26 1.259(4) .
O4 Pb1 2.672(3) 5_656
O4 Pb1 3.068(3) 6_556
N1 C1 1.327(5) .
N1 C12 1.355(5) .
N2 C10 1.330(5) .
N2 C11 1.355(5) .
N3 C13 1.361(5) .
N3 C5 1.349(5) .
N4 C13 1.308(5) .
N4 C6 1.374(5) .
N4 H4A 0.8600 .
N5 C16 1.344(6) .
N5 C17 1.339(6) .
N5 Pb1 2.872(4) 1_565
C1 C2 1.388(6) .
C1 H1A 0.9300 .
C2 C3 1.364(6) .
C2 H2A 0.9300 .
C3 C4 1.392(6) .
C3 H3A 0.9300 .
C4 C5 1.429(5) .
C4 C12 1.413(5) .
C5 C6 1.361(6) .
C6 C7 1.435(5) .
C7 C11 1.417(5) .
C7 C8 1.403(6) .
C8 C9 1.359(6) .
C8 H8A 0.9300 .
C9 C10 1.389(6) .
C9 H9A 0.9300 .
C10 H10A 0.9300 .
C11 C12 1.456(5) .
C13 C14 1.460(6) .
C14 C18 1.390(6) .
C14 C15 1.379(6) .
C15 C16 1.381(6) .
C15 H15A 0.9300 .
C16 H16A 0.9300 .
C17 C18 1.367(6) .
C17 H17A 0.9300 .
C18 H18A 0.9300 .
C19 C20 1.504(6) .
C20 C21 1.392(5) .
C20 C25 1.392(5) .
C21 C22 1.373(6) .
C21 H21A 0.9300 .
C22 C23 1.374(6) .
C22 H22A 0.9300 .
C23 C24 1.391(5) .
C23 H23A 0.9300 .
C24 C25 1.385(5) .
C24 C26 1.508(5) .
C25 H25A 0.9300 .
C26 O3 1.261(5) .
O3 Pb1 2.663(3) 6_556
